data_7059477
loop_
_publ_author_name
'Zelenkov, Lev E.'
'Kuznetsov, Maxim L.'
'Andrusenko, Elena V.'
'Avdontceva, Margarita S.'
'Starova, Galina L.'
'Bokach, Nadezhda A.'
'Kukushkin, Vadim Yu.'

_publ_section_title
;
 Nickel(ii)-mediated cyanamide--pyrazole coupling highlights distinct
 reactivity of NCNR2 and NCR nitrile ligands
;
_journal_issue 17
_journal_name_full 'New Journal of Chemistry'
_journal_page_first 6979
_journal_page_last 6991
_journal_paper_doi 10.1039/D0NJ00704H
_journal_volume 44
_journal_year 2020
_chemical_absolute_configuration syn
_chemical_formula_moiety 'C18 H28 N12 Ni, 2(C F3 O3 S)'
_chemical_formula_sum 'C20 H28 F6 N12 Ni O6 S2'
_chemical_formula_weight 769.37
_space_group_crystal_system monoclinic
_space_group_IT_number 9
_space_group_name_Hall 'C -2yc'
_space_group_name_H-M_alt 'C 1 c 1'
_atom_sites_solution_hydrogens mixed
_atom_sites_solution_primary direct
_audit_creation_date 2019-11-07
_audit_creation_method
;
Olex2 1.2
(compiled 2018.05.29 svn.r3508 for OlexSys, GUI svn.r5506)
;
_audit_update_record
;
2019-11-11 deposited with the CCDC.	2020-04-06 downloaded from the CCDC.
;
_cell_angle_alpha 90
_cell_angle_beta 131.427(16)
_cell_angle_gamma 90
_cell_formula_units_Z 4
_cell_length_a 25.009(2)
_cell_length_b 9.6962(4)
_cell_length_c 17.1351(17)
_cell_measurement_reflns_used 6120
_cell_measurement_temperature 100.01(10)
_cell_measurement_theta_max 29.7120
_cell_measurement_theta_min 3.2660
_cell_volume 3115.5(9)
_computing_cell_refinement
;
CrysAlisPro, Agilent Technologies,
Version 1.171.36.32 (release 02-08-2013 CrysAlis171 .NET)
(compiled Aug  2 2013,16:46:58)
;
_computing_data_collection
;
CrysAlisPro, Agilent Technologies,
Version 1.171.36.32 (release 02-08-2013 CrysAlis171 .NET)
(compiled Aug  2 2013,16:46:58)
;
_computing_data_reduction
;
CrysAlisPro, Agilent Technologies,
Version 1.171.36.32 (release 02-08-2013 CrysAlis171 .NET)
(compiled Aug  2 2013,16:46:58)
;
_computing_molecular_graphics 'Olex2 (Dolomanov et al., 2009)'
_computing_publication_material 'Olex2 (Dolomanov et al., 2009)'
_computing_structure_refinement 'ShelXL (Sheldrick, 2015)'
_computing_structure_solution 'ShelXS (Sheldrick, 2008)'
_diffrn_ambient_temperature 100.01(10)
_diffrn_detector_area_resol_mean 16.2096
_diffrn_measured_fraction_theta_full 0.999
_diffrn_measured_fraction_theta_max 0.999
_diffrn_measurement_details
;
#__ type_ start__ end____ width___ exp.time_
  1 omega  -35.00   29.00   1.0000   10.0000
omega____ theta____ kappa____ phi______ frames
    -      -20.2518   77.0000   60.0000 64

#__ type_ start__ end____ width___ exp.time_
  2 omega  -39.00   37.00   1.0000   10.0000
omega____ theta____ kappa____ phi______ frames
    -      -20.2518   77.0000  150.0000 76

#__ type_ start__ end____ width___ exp.time_
  3 omega    4.00   49.00   1.0000   10.0000
omega____ theta____ kappa____ phi______ frames
    -       21.1893   77.0000    0.0000 45

#__ type_ start__ end____ width___ exp.time_
  4 omega    7.00   66.00   1.0000   10.0000
omega____ theta____ kappa____ phi______ frames
    -       21.1893   77.0000  -90.0000 59

#__ type_ start__ end____ width___ exp.time_
  5 omega  -89.00  -30.00   1.0000   10.0000
omega____ theta____ kappa____ phi______ frames
    -      -20.2518  146.0000  166.0000 59

#__ type_ start__ end____ width___ exp.time_
  6 omega   23.00   71.00   1.0000   10.0000
omega____ theta____ kappa____ phi______ frames
    -       21.1893   57.0000   90.0000 48

#__ type_ start__ end____ width___ exp.time_
  7 omega   17.00   75.00   1.0000   10.0000
omega____ theta____ kappa____ phi______ frames
    -       21.1893   57.0000 -180.0000 58

#__ type_ start__ end____ width___ exp.time_
  8 omega   46.00   98.00   1.0000   10.0000
omega____ theta____ kappa____ phi______ frames
    -       21.1893 -178.0000   90.0000 52
;
_diffrn_measurement_device_type 'Xcalibur, Eos'
_diffrn_measurement_method '\w scans'
_diffrn_orient_matrix_UB_11 -0.0295285000
_diffrn_orient_matrix_UB_12 -0.0335265000
_diffrn_orient_matrix_UB_13 -0.0110073000
_diffrn_orient_matrix_UB_21 0.0234766000
_diffrn_orient_matrix_UB_22 -0.0472970000
_diffrn_orient_matrix_UB_23 0.0410265000
_diffrn_orient_matrix_UB_31 0.0026695000
_diffrn_orient_matrix_UB_32 0.0445684000
_diffrn_orient_matrix_UB_33 0.0353158000
_diffrn_radiation_monochromator graphite
_diffrn_radiation_type MoK\a
_diffrn_radiation_wavelength 0.71073
_diffrn_reflns_av_R_equivalents 0.0331
_diffrn_reflns_av_unetI/netI 0.0479
_diffrn_reflns_Laue_measured_fraction_full 0.999
_diffrn_reflns_Laue_measured_fraction_max 0.999
_diffrn_reflns_limit_h_max 32
_diffrn_reflns_limit_h_min -32
_diffrn_reflns_limit_k_max 12
_diffrn_reflns_limit_k_min -12
_diffrn_reflns_limit_l_max 22
_diffrn_reflns_limit_l_min -22
_diffrn_reflns_number 14306
_diffrn_reflns_point_group_measured_fraction_full 0.999
_diffrn_reflns_point_group_measured_fraction_max 0.999
_diffrn_reflns_theta_full 26.000
_diffrn_reflns_theta_max 27.499
_diffrn_reflns_theta_min 3.171
_diffrn_source 'Enhance (Mo) X-ray Source'
_exptl_absorpt_coefficient_mu 0.850
_exptl_absorpt_correction_T_max 1.00000
_exptl_absorpt_correction_T_min 0.97344
_exptl_absorpt_correction_type multi-scan
_exptl_absorpt_process_details
;
CrysAlisPro, Agilent Technologies,
Version 1.171.36.32 (release 02-08-2013 CrysAlis171 .NET)
(compiled Aug  2 2013,16:46:58)
Empirical absorption correction using spherical harmonics,
 implemented in SCALE3 ABSPACK scaling algorithm.
;
_exptl_crystal_colour colourless
_exptl_crystal_colour_primary colourless
_exptl_crystal_density_diffrn 1.640
_exptl_crystal_density_method 'not measured'
_exptl_crystal_description prism
_exptl_crystal_F_000 1576
_exptl_crystal_size_max 0.12
_exptl_crystal_size_mid 0.1
_exptl_crystal_size_min 0.08
_refine_diff_density_max 0.438
_refine_diff_density_min -0.315
_refine_diff_density_rms 0.054
_refine_ls_abs_structure_details
;
 Refined as an inversion twin.
;
_refine_ls_abs_structure_Flack 0.606(11)
_refine_ls_extinction_method none
_refine_ls_goodness_of_fit_ref 1.033
_refine_ls_hydrogen_treatment mixed
_refine_ls_matrix_type full
_refine_ls_number_parameters 437
_refine_ls_number_reflns 7034
_refine_ls_number_restraints 2
_refine_ls_restrained_S_all 1.033
_refine_ls_R_factor_all 0.0341
_refine_ls_R_factor_gt 0.0310
_refine_ls_shift/su_max 0.001
_refine_ls_shift/su_mean 0.000
_refine_ls_structure_factor_coef Fsqd
_refine_ls_weighting_details 'w=1/[\s^2^(Fo^2^)+(0.0299P)^2^+0.7591P] where P=(Fo^2^+2Fc^2^)/3'
_refine_ls_weighting_scheme calc
_refine_ls_wR_factor_gt 0.0684
_refine_ls_wR_factor_ref 0.0710
_reflns_Friedel_coverage 0.998
_reflns_Friedel_fraction_full 0.999
_reflns_Friedel_fraction_max 0.999
_reflns_number_gt 6677
_reflns_number_total 7034
_reflns_threshold_expression 'I > 2\s(I)'
_cod_data_source_file d0nj00704h2.cif
_cod_data_source_block 737
_cod_depositor_comments
;Adding full bibliography for 7059474--7059481.cif.

 Adding full bibliography for 7059474--7059481.cif.
;
_cod_original_cell_volume 3115.5(7)
_cod_database_code 7059477
_shelxl_version_number 2014/6
_chemical_oxdiff_formula 'Ni1 N4 C10 H20 F3 S1'
_shelx_space_group_comment
;
The symmetry employed for this shelxl refinement is uniquely defined
by the following loop, which should always be used as a source of
symmetry information in preference to the above space-group names.
They are only intended as comments.
;
_shelx_estimated_absorpt_t_max 0.935
_shelx_estimated_absorpt_t_min 0.905
_reflns_odcompleteness_completeness 99.84
_reflns_odcompleteness_iscentric 1
_reflns_odcompleteness_theta 27.50
_olex2_refinement_description
;
1. Twinned data refinement
 Scales: 0.394(11)
 0.606(11)
2. Fixed Uiso
 At 1.2 times of:
  All C(H) groups, All N(H) groups
 At 1.5 times of:
  All C(H,H,H) groups
3.a Aromatic/amide H refined with riding coordinates:
 N6(H6), C18(H18), C16(H16), C13(H13), C9(H9), C15(H15), N12(H12), C14(H14),
 C17(H17), C8(H8), C7(H7A), C5(H5), C6(H6A), C4(H4)
3.b Idealised Me refined as rotating group:
 C12(H12A,H12B,H12C), C3(H3A,H3B,H3C), C11(H11A,H11B,H11C), C2(H2A,H2B,H2C)
;
_olex2_submission_special_instructions 'No special instructions were received'

loop_
_space_group_symop_operation_xyz
'x, y, z'
'x, -y, z+1/2'
'x+1/2, y+1/2, z'
'x+1/2, -y+1/2, z+1/2'

loop_
_atom_site_label
_atom_site_type_symbol
_atom_site_fract_x
_atom_site_fract_y
_atom_site_fract_z
_atom_site_U_iso_or_equiv
_atom_site_adp_type
_atom_site_occupancy
_atom_site_site_symmetry_order
_atom_site_calc_flag
_atom_site_refinement_flags_posn
_atom_site_refinement_flags_adp
_atom_site_refinement_flags_occupancy
_atom_site_disorder_assembly
_atom_site_disorder_group
Ni1 Ni 0.84893(2) 0.60849(4) 0.54059(2) 0.01209(10) Uani 1 1 d . . . . .
S1 S 1.03124(4) -0.07433(9) 0.86684(6) 0.01498(17) Uani 1 1 d . . . . .
S2 S 0.64913(5) 1.04084(10) 0.73339(7) 0.0225(2) Uani 1 1 d . . . . .
F2 F 1.01748(13) 0.1117(3) 0.74253(18) 0.0316(6) Uani 1 1 d . . . . .
N7 N 0.75579(17) 0.6046(3) 0.3848(2) 0.0138(6) Uani 1 1 d . . . . .
F1 F 1.09714(12) 0.1606(2) 0.90544(18) 0.0287(5) Uani 1 1 d . . . . .
O2 O 1.09249(15) -0.1227(3) 0.9678(2) 0.0259(6) Uani 1 1 d . . . . .
N9 N 0.87866(15) 0.4944(3) 0.4710(2) 0.0153(6) Uani 1 1 d . . . . .
N8 N 0.71126(15) 0.5514(3) 0.2150(2) 0.0163(6) Uani 1 1 d . . . . .
N1 N 0.94102(16) 0.5626(3) 0.6897(2) 0.0163(6) Uani 1 1 d . . . . .
O1 O 0.97940(14) 0.0011(3) 0.8620(2) 0.0243(6) Uani 1 1 d . . . . .
O3 O 0.99975(14) -0.1722(3) 0.7826(2) 0.0252(6) Uani 1 1 d . . . . .
F3 F 1.11827(12) 0.0044(3) 0.83992(19) 0.0323(6) Uani 1 1 d . . . . .
N4 N 0.82387(15) 0.4244(3) 0.5734(2) 0.0141(6) Uani 1 1 d . . . . .
C20 C 1.0677(2) 0.0582(4) 0.8364(3) 0.0204(8) Uani 1 1 d . . . . .
N3 N 0.88041(15) 0.3696(3) 0.6675(2) 0.0139(6) Uani 1 1 d . . . . .
N6 N 0.84207(16) 0.8951(3) 0.4654(2) 0.0193(7) Uani 1 1 d . . . . .
H6 H 0.7981 0.9002 0.4367 0.023 Uiso 1 1 calc R . . . .
C18 C 0.74101(18) 0.7499(4) 0.5525(3) 0.0182(7) Uani 1 1 d . . . . .
H18 H 0.7010 0.7015 0.4972 0.022 Uiso 1 1 calc R . . . .
O6 O 0.69129(16) 1.0812(4) 0.8407(2) 0.0376(8) Uani 1 1 d . . . . .
C16 C 0.8095(2) 0.8937(4) 0.6824(3) 0.0206(8) Uani 1 1 d . . . . .
H16 H 0.8267 0.9607 0.7330 0.025 Uiso 1 1 calc R . . . .
N11 N 0.80674(15) 0.7316(3) 0.5877(2) 0.0137(6) Uani 1 1 d . . . . .
N10 N 0.82443(15) 0.4814(3) 0.3660(2) 0.0146(6) Uani 1 1 d . . . . .
F5 F 0.71665(13) 0.8041(3) 0.7940(2) 0.0407(7) Uani 1 1 d . . . . .
C13 C 0.8402(2) 0.3838(4) 0.3269(3) 0.0202(8) Uani 1 1 d . . . . .
H13 H 0.8109 0.3551 0.2579 0.024 Uiso 1 1 calc R . . . .
N5 N 0.88484(15) 0.7858(3) 0.5214(2) 0.0145(6) Uani 1 1 d . . . . .
O5 O 0.57475(15) 1.0726(3) 0.6688(2) 0.0364(8) Uani 1 1 d . . . . .
F4 F 0.61152(15) 0.7999(3) 0.6432(2) 0.0450(7) Uani 1 1 d . . . . .
C10 C 0.76025(18) 0.5542(3) 0.3202(3) 0.0139(7) Uani 1 1 d . . . . .
N2 N 0.99137(16) 0.4164(3) 0.8349(2) 0.0189(6) Uani 1 1 d . . . . .
C9 C 0.94766(18) 0.8197(4) 0.5515(3) 0.0194(7) Uani 1 1 d . . . . .
H9 H 0.9880 0.7639 0.5915 0.023 Uiso 1 1 calc R . . . .
C1 C 0.94112(17) 0.4577(4) 0.7351(3) 0.0145(7) Uani 1 1 d . . . . .
C19 C 0.6508(2) 0.8538(4) 0.7386(3) 0.0286(9) Uani 1 1 d . . . . .
C15 C 0.92805(19) 0.4069(4) 0.4959(3) 0.0182(7) Uani 1 1 d . . . . .
H15 H 0.9713 0.3934 0.5630 0.022 Uiso 1 1 calc R . . . .
C12 C 0.7296(2) 0.5904(4) 0.1524(3) 0.0225(8) Uani 1 1 d . . . . .
H12A H 0.7804 0.5879 0.1951 0.034 Uiso 1 1 calc GR . . . .
H12B H 0.7125 0.6819 0.1256 0.034 Uiso 1 1 calc GR . . . .
H12C H 0.7078 0.5269 0.0956 0.034 Uiso 1 1 calc GR . . . .
N12 N 0.84772(16) 0.8218(3) 0.6675(2) 0.0167(6) Uani 1 1 d . . . . .
H12 H 0.8929 0.8316 0.7043 0.020 Uiso 1 1 calc R . . . .
C14 C 0.9066(2) 0.3362(4) 0.4071(3) 0.0202(8) Uani 1 1 d . . . . .
H14 H 0.9325 0.2708 0.4042 0.024 Uiso 1 1 calc R . . . .
C3 C 0.9754(2) 0.3450(4) 0.8932(3) 0.0233(8) Uani 1 1 d . . . . .
H3A H 0.9247 0.3412 0.8517 0.035 Uiso 1 1 calc GR . . . .
H3B H 0.9968 0.3942 0.9565 0.035 Uiso 1 1 calc GR . . . .
H3C H 0.9942 0.2530 0.9095 0.035 Uiso 1 1 calc GR . . . .
O4 O 0.68175(19) 1.0712(3) 0.6905(3) 0.0381(8) Uani 1 1 d . . . . .
C11 C 0.63696(19) 0.5806(4) 0.1633(3) 0.0207(8) Uani 1 1 d . . . . .
H11A H 0.6295 0.6785 0.1567 0.031 Uiso 1 1 calc GR . . . .
H11B H 0.6265 0.5432 0.2039 0.031 Uiso 1 1 calc GR . . . .
H11C H 0.6061 0.5391 0.0955 0.031 Uiso 1 1 calc GR . . . .
C17 C 0.7400(2) 0.8503(4) 0.6091(3) 0.0212(8) Uani 1 1 d . . . . .
H17 H 0.7008 0.8815 0.5996 0.025 Uiso 1 1 calc R . . . .
C8 C 0.9446(2) 0.9510(4) 0.5145(3) 0.0275(9) Uani 1 1 d . . . . .
H8 H 0.9814 0.9980 0.5250 0.033 Uiso 1 1 calc R . . . .
C7 C 0.8769(2) 0.9947(4) 0.4604(3) 0.0243(8) Uani 1 1 d . . . . .
H7A H 0.8580 1.0786 0.4259 0.029 Uiso 1 1 calc R . . . .
F6 F 0.62508(16) 0.8070(3) 0.7807(3) 0.0511(8) Uani 1 1 d . . . . .
C5 C 0.80641(19) 0.1971(4) 0.5761(3) 0.0205(8) Uani 1 1 d . . . . .
H5 H 0.7850 0.1106 0.5549 0.025 Uiso 1 1 calc R . . . .
C6 C 0.77925(18) 0.3207(4) 0.5189(3) 0.0162(7) Uani 1 1 d . . . . .
H6A H 0.7355 0.3285 0.4515 0.019 Uiso 1 1 calc R . . . .
C4 C 0.87126(19) 0.2316(3) 0.6699(3) 0.0180(7) Uani 1 1 d . . . . .
H4 H 0.9031 0.1719 0.7250 0.022 Uiso 1 1 calc R . . . .
C2 C 1.0599(2) 0.4898(4) 0.8991(3) 0.0268(9) Uani 1 1 d . . . . .
H2A H 1.0547 0.5781 0.9189 0.040 Uiso 1 1 calc GR . . . .
H2B H 1.0745 0.5026 0.8600 0.040 Uiso 1 1 calc GR . . . .
H2C H 1.0952 0.4367 0.9604 0.040 Uiso 1 1 calc GR . . . .
H1 H 0.974(3) 0.617(5) 0.731(4) 0.023(12) Uiso 1 1 d . . . . .
H7 H 0.721(3) 0.654(5) 0.358(4) 0.027(12) Uiso 1 1 d . . . . .

loop_
_atom_site_aniso_label
_atom_site_aniso_U_11
_atom_site_aniso_U_22
_atom_site_aniso_U_33
_atom_site_aniso_U_23
_atom_site_aniso_U_13
_atom_site_aniso_U_12
Ni1 0.01163(19) 0.0126(2) 0.01030(18) 0.00017(17) 0.00651(16) -0.00005(17)
S1 0.0134(4) 0.0148(4) 0.0146(4) -0.0015(3) 0.0084(4) -0.0009(3)
S2 0.0186(4) 0.0215(5) 0.0237(5) -0.0054(4) 0.0123(4) -0.0032(4)
F2 0.0271(13) 0.0383(14) 0.0243(12) 0.0086(10) 0.0148(11) -0.0017(10)
N7 0.0099(14) 0.0177(16) 0.0127(14) -0.0008(11) 0.0069(13) 0.0003(12)
F1 0.0315(13) 0.0213(12) 0.0314(13) -0.0047(10) 0.0201(12) -0.0056(10)
O2 0.0231(14) 0.0261(15) 0.0196(14) 0.0024(11) 0.0103(12) 0.0025(11)
N9 0.0135(13) 0.0187(15) 0.0111(14) -0.0008(12) 0.0070(12) -0.0030(12)
N8 0.0140(14) 0.0231(16) 0.0105(13) -0.0006(12) 0.0076(12) -0.0018(12)
N1 0.0112(14) 0.0170(16) 0.0141(15) -0.0009(12) 0.0056(13) -0.0010(13)
O1 0.0243(14) 0.0252(15) 0.0302(15) 0.0011(12) 0.0209(13) 0.0031(11)
O3 0.0230(14) 0.0233(14) 0.0240(14) -0.0095(11) 0.0133(12) -0.0063(11)
F3 0.0289(12) 0.0370(14) 0.0433(14) -0.0020(11) 0.0291(12) 0.0009(10)
N4 0.0121(14) 0.0172(15) 0.0107(14) 0.0018(11) 0.0065(12) 0.0015(11)
C20 0.0164(17) 0.0255(19) 0.0193(19) -0.0011(15) 0.0118(16) 0.0003(16)
N3 0.0122(14) 0.0132(14) 0.0119(14) 0.0031(11) 0.0061(12) 0.0029(11)
N6 0.0166(15) 0.0193(16) 0.0205(16) 0.0049(12) 0.0116(14) 0.0024(12)
C18 0.0138(17) 0.0231(18) 0.0165(17) 0.0052(14) 0.0095(15) 0.0025(14)
O6 0.0213(15) 0.059(2) 0.0297(16) -0.0206(15) 0.0156(14) -0.0090(14)
C16 0.034(2) 0.0127(17) 0.0217(19) 0.0030(14) 0.0214(18) 0.0034(15)
N11 0.0145(14) 0.0136(14) 0.0107(13) 0.0001(11) 0.0073(12) -0.0009(11)
N10 0.0131(14) 0.0166(14) 0.0123(14) -0.0019(11) 0.0077(12) -0.0008(11)
F5 0.0342(14) 0.0412(16) 0.0495(16) 0.0186(13) 0.0289(14) 0.0171(12)
C13 0.0226(18) 0.0180(18) 0.0218(19) -0.0082(15) 0.0155(17) -0.0043(15)
N5 0.0130(13) 0.0162(15) 0.0115(13) 0.0016(11) 0.0069(12) 0.0029(12)
O5 0.0204(15) 0.0265(15) 0.0388(18) -0.0038(13) 0.0096(15) 0.0035(12)
F4 0.0482(17) 0.0283(14) 0.0450(16) -0.0159(12) 0.0251(15) -0.0069(12)
C10 0.0129(15) 0.0118(16) 0.0160(17) -0.0002(13) 0.0092(14) -0.0038(13)
N2 0.0162(15) 0.0190(16) 0.0115(14) 0.0026(11) 0.0049(13) 0.0025(12)
C9 0.0140(17) 0.025(2) 0.0193(18) 0.0012(15) 0.0111(16) 0.0015(15)
C1 0.0132(16) 0.0141(17) 0.0141(16) -0.0023(12) 0.0081(15) 0.0022(13)
C19 0.025(2) 0.029(2) 0.033(2) 0.0064(18) 0.019(2) 0.0030(18)
C15 0.0143(17) 0.0173(18) 0.0202(18) 0.0012(14) 0.0103(15) 0.0011(14)
C12 0.0186(18) 0.035(2) 0.0151(18) -0.0015(15) 0.0117(16) -0.0039(16)
N12 0.0185(14) 0.0150(15) 0.0159(14) -0.0022(12) 0.0111(13) -0.0036(12)
C14 0.0223(18) 0.0141(17) 0.029(2) -0.0034(15) 0.0191(17) 0.0013(14)
C3 0.032(2) 0.0227(19) 0.0129(17) 0.0039(14) 0.0137(17) 0.0070(16)
O4 0.057(2) 0.0249(15) 0.053(2) -0.0012(14) 0.0450(19) -0.0047(15)
C11 0.0141(17) 0.032(2) 0.0126(17) -0.0036(15) 0.0072(15) -0.0028(15)
C17 0.0236(19) 0.026(2) 0.0211(19) 0.0114(15) 0.0178(17) 0.0123(16)
C8 0.026(2) 0.029(2) 0.032(2) 0.0044(18) 0.0213(19) -0.0054(17)
C7 0.029(2) 0.0194(19) 0.028(2) 0.0069(16) 0.0204(19) -0.0003(16)
F6 0.0561(18) 0.0449(17) 0.074(2) 0.0219(15) 0.0526(18) 0.0046(14)
C5 0.0231(19) 0.0130(17) 0.025(2) -0.0017(15) 0.0159(17) -0.0028(14)
C6 0.0146(17) 0.0162(17) 0.0148(17) 0.0000(14) 0.0085(15) -0.0018(14)
C4 0.0203(18) 0.0105(16) 0.0212(18) 0.0045(14) 0.0129(16) 0.0036(14)
C2 0.0199(18) 0.0207(19) 0.0180(18) 0.0013(15) 0.0032(16) 0.0008(16)

loop_
_atom_type_symbol
_atom_type_description
_atom_type_scat_dispersion_real
_atom_type_scat_dispersion_imag
_atom_type_scat_source
C C 0.0033 0.0016 'International Tables Vol C Tables 4.2.6.8 and 6.1.1.4'
H H 0.0000 0.0000 'International Tables Vol C Tables 4.2.6.8 and 6.1.1.4'
F F 0.0171 0.0103 'International Tables Vol C Tables 4.2.6.8 and 6.1.1.4'
N N 0.0061 0.0033 'International Tables Vol C Tables 4.2.6.8 and 6.1.1.4'
Ni Ni 0.3393 1.1124 'International Tables Vol C Tables 4.2.6.8 and 6.1.1.4'
O O 0.0106 0.0060 'International Tables Vol C Tables 4.2.6.8 and 6.1.1.4'
S S 0.1246 0.1234 'International Tables Vol C Tables 4.2.6.8 and 6.1.1.4'

loop_
_geom_angle_atom_site_label_1
_geom_angle_atom_site_label_2
_geom_angle_atom_site_label_3
_geom_angle
_geom_angle_site_symmetry_1
_geom_angle_site_symmetry_3
_geom_angle_publ_flag
N7 Ni1 N9 77.13(12) . . ?
N7 Ni1 N4 92.85(12) . . ?
N1 Ni1 N7 166.34(13) . . ?
N1 Ni1 N9 93.75(12) . . ?
N1 Ni1 N4 76.68(12) . . ?
N1 Ni1 N11 94.64(12) . . ?
N1 Ni1 N5 97.50(12) . . ?
N4 Ni1 N9 89.12(12) . . ?
N11 Ni1 N7 94.80(11) . . ?
N11 Ni1 N9 171.55(11) . . ?
N11 Ni1 N4 93.82(11) . . ?
N5 Ni1 N7 92.63(12) . . ?
N5 Ni1 N9 89.61(11) . . ?
N5 Ni1 N4 173.95(12) . . ?
N5 Ni1 N11 88.26(12) . . ?
O2 S1 O1 115.96(17) . . ?
O2 S1 O3 115.51(17) . . ?
O2 S1 C20 103.68(17) . . ?
O1 S1 O3 113.55(16) . . ?
O1 S1 C20 102.97(17) . . ?
O3 S1 C20 102.70(17) . . ?
O6 S2 C19 103.6(2) . . ?
O6 S2 O4 114.3(2) . . ?
O5 S2 O6 114.0(2) . . ?
O5 S2 C19 103.21(19) . . ?
O5 S2 O4 116.4(2) . . ?
O4 S2 C19 103.04(19) . . ?
Ni1 N7 H7 126(3) . . ?
C10 N7 Ni1 116.9(3) . . ?
C10 N7 H7 114(3) . . ?
N10 N9 Ni1 112.5(2) . . ?
C15 N9 Ni1 140.2(2) . . ?
C15 N9 N10 105.6(3) . . ?
C10 N8 C12 121.6(3) . . ?
C10 N8 C11 118.1(3) . . ?
C11 N8 C12 113.2(3) . . ?
Ni1 N1 H1 126(3) . . ?
C1 N1 Ni1 118.5(3) . . ?
C1 N1 H1 113(3) . . ?
N3 N4 Ni1 112.9(2) . . ?
C6 N4 Ni1 136.3(2) . . ?
C6 N4 N3 105.6(3) . . ?
F2 C20 S1 111.6(3) . . ?
F2 C20 F1 108.0(3) . . ?
F2 C20 F3 108.4(3) . . ?
F1 C20 S1 110.9(2) . . ?
F1 C20 F3 107.5(3) . . ?
F3 C20 S1 110.3(3) . . ?
N4 N3 C1 116.0(3) . . ?
C4 N3 N4 110.8(3) . . ?
C4 N3 C1 132.1(3) . . ?
N5 N6 H6 124.2 . . ?
C7 N6 H6 124.2 . . ?
C7 N6 N5 111.5(3) . . ?
N11 C18 H18 124.3 . . ?
N11 C18 C17 111.4(3) . . ?
C17 C18 H18 124.3 . . ?
N12 C16 H16 126.3 . . ?
N12 C16 C17 107.4(3) . . ?
C17 C16 H16 126.3 . . ?
C18 N11 Ni1 133.7(2) . . ?
C18 N11 N12 104.6(3) . . ?
N12 N11 Ni1 121.6(2) . . ?
N9 N10 C10 117.1(3) . . ?
C13 N10 N9 110.8(3) . . ?
C13 N10 C10 131.5(3) . . ?
N10 C13 H13 126.3 . . ?
C14 C13 N10 107.3(3) . . ?
C14 C13 H13 126.3 . . ?
N6 N5 Ni1 122.8(2) . . ?
C9 N5 Ni1 132.1(3) . . ?
C9 N5 N6 105.0(3) . . ?
N7 C10 N8 129.7(3) . . ?
N7 C10 N10 115.1(3) . . ?
N8 C10 N10 115.0(3) . . ?
C1 N2 C3 123.8(3) . . ?
C1 N2 C2 116.9(3) . . ?
C2 N2 C3 115.2(3) . . ?
N5 C9 H9 124.7 . . ?
N5 C9 C8 110.6(3) . . ?
C8 C9 H9 124.7 . . ?
N1 C1 N3 114.1(3) . . ?
N1 C1 N2 129.2(3) . . ?
N2 C1 N3 116.6(3) . . ?
F5 C19 S2 112.0(3) . . ?
F5 C19 F4 107.0(4) . . ?
F4 C19 S2 110.9(3) . . ?
F6 C19 S2 111.4(3) . . ?
F6 C19 F5 107.7(3) . . ?
F6 C19 F4 107.6(4) . . ?
N9 C15 H15 124.5 . . ?
N9 C15 C14 111.0(3) . . ?
C14 C15 H15 124.5 . . ?
N8 C12 H12A 109.5 . . ?
N8 C12 H12B 109.5 . . ?
N8 C12 H12C 109.5 . . ?
H12A C12 H12B 109.5 . . ?
H12A C12 H12C 109.5 . . ?
H12B C12 H12C 109.5 . . ?
C16 N12 N11 111.8(3) . . ?
C16 N12 H12 124.1 . . ?
N11 N12 H12 124.1 . . ?
C13 C14 C15 105.3(3) . . ?
C13 C14 H14 127.4 . . ?
C15 C14 H14 127.4 . . ?
N2 C3 H3A 109.5 . . ?
N2 C3 H3B 109.5 . . ?
N2 C3 H3C 109.5 . . ?
H3A C3 H3B 109.5 . . ?
H3A C3 H3C 109.5 . . ?
H3B C3 H3C 109.5 . . ?
N8 C11 H11A 109.5 . . ?
N8 C11 H11B 109.5 . . ?
N8 C11 H11C 109.5 . . ?
H11A C11 H11B 109.5 . . ?
H11A C11 H11C 109.5 . . ?
H11B C11 H11C 109.5 . . ?
C18 C17 H17 127.6 . . ?
C16 C17 C18 104.9(3) . . ?
C16 C17 H17 127.6 . . ?
C9 C8 H8 127.4 . . ?
C7 C8 C9 105.3(3) . . ?
C7 C8 H8 127.4 . . ?
N6 C7 C8 107.6(3) . . ?
N6 C7 H7A 126.2 . . ?
C8 C7 H7A 126.2 . . ?
C6 C5 H5 127.4 . . ?
C4 C5 H5 127.4 . . ?
C4 C5 C6 105.1(3) . . ?
N4 C6 C5 111.3(3) . . ?
N4 C6 H6A 124.4 . . ?
C5 C6 H6A 124.4 . . ?
N3 C4 C5 107.2(3) . . ?
N3 C4 H4 126.4 . . ?
C5 C4 H4 126.4 . . ?
N2 C2 H2A 109.5 . . ?
N2 C2 H2B 109.5 . . ?
N2 C2 H2C 109.5 . . ?
H2A C2 H2B 109.5 . . ?
H2A C2 H2C 109.5 . . ?
H2B C2 H2C 109.5 . . ?

loop_
_geom_bond_atom_site_label_1
_geom_bond_atom_site_label_2
_geom_bond_distance
_geom_bond_site_symmetry_2
_geom_bond_publ_flag
Ni1 N7 2.080(3) . ?
Ni1 N9 2.091(3) . ?
Ni1 N1 2.060(3) . ?
Ni1 N4 2.088(3) . ?
Ni1 N11 2.077(3) . ?
Ni1 N5 2.064(3) . ?
S1 O2 1.432(3) . ?
S1 O1 1.443(3) . ?
S1 O3 1.449(3) . ?
S1 C20 1.839(4) . ?
S2 O6 1.442(3) . ?
S2 O5 1.434(3) . ?
S2 C19 1.815(4) . ?
S2 O4 1.445(3) . ?
F2 C20 1.327(4) . ?
N7 C10 1.280(5) . ?
N7 H7 0.81(5) . ?
F1 C20 1.332(4) . ?
N9 N10 1.365(4) . ?
N9 C15 1.315(5) . ?
N8 C10 1.352(4) . ?
N8 C12 1.467(4) . ?
N8 C11 1.463(4) . ?
N1 C1 1.280(5) . ?
N1 H1 0.83(5) . ?
F3 C20 1.333(4) . ?
N4 N3 1.366(4) . ?
N4 C6 1.323(4) . ?
N3 C1 1.431(4) . ?
N3 C4 1.363(4) . ?
N6 H6 0.8600 . ?
N6 N5 1.353(4) . ?
N6 C7 1.341(5) . ?
C18 H18 0.9300 . ?
C18 N11 1.337(4) . ?
C18 C17 1.386(5) . ?
C16 H16 0.9300 . ?
C16 N12 1.338(5) . ?
C16 C17 1.372(6) . ?
N11 N12 1.353(4) . ?
N10 C13 1.360(5) . ?
N10 C10 1.423(4) . ?
F5 C19 1.333(5) . ?
C13 H13 0.9300 . ?
C13 C14 1.356(5) . ?
N5 C9 1.330(4) . ?
F4 C19 1.336(5) . ?
N2 C1 1.349(4) . ?
N2 C3 1.472(5) . ?
N2 C2 1.469(5) . ?
C9 H9 0.9300 . ?
C9 C8 1.402(5) . ?
C19 F6 1.326(5) . ?
C15 H15 0.9300 . ?
C15 C14 1.412(5) . ?
C12 H12A 0.9600 . ?
C12 H12B 0.9600 . ?
C12 H12C 0.9600 . ?
N12 H12 0.8600 . ?
C14 H14 0.9300 . ?
C3 H3A 0.9600 . ?
C3 H3B 0.9600 . ?
C3 H3C 0.9600 . ?
C11 H11A 0.9600 . ?
C11 H11B 0.9600 . ?
C11 H11C 0.9600 . ?
C17 H17 0.9300 . ?
C8 H8 0.9300 . ?
C8 C7 1.353(6) . ?
C7 H7A 0.9300 . ?
C5 H5 0.9300 . ?
C5 C6 1.406(5) . ?
C5 C4 1.369(5) . ?
C6 H6A 0.9300 . ?
C4 H4 0.9300 . ?
C2 H2A 0.9600 . ?
C2 H2B 0.9600 . ?
C2 H2C 0.9600 . ?

loop_
_geom_torsion_atom_site_label_1
_geom_torsion_atom_site_label_2
_geom_torsion_atom_site_label_3
_geom_torsion_atom_site_label_4
_geom_torsion
_geom_torsion_site_symmetry_1
_geom_torsion_site_symmetry_2
_geom_torsion_site_symmetry_3
_geom_torsion_site_symmetry_4
_geom_torsion_publ_flag
Ni1 N7 C10 N8 -172.4(3) . . . . ?
Ni1 N7 C10 N10 12.7(4) . . . . ?
Ni1 N9 N10 C13 -167.1(2) . . . . ?
Ni1 N9 N10 C10 4.9(3) . . . . ?
Ni1 N9 C15 C14 163.0(3) . . . . ?
Ni1 N1 C1 N3 11.6(4) . . . . ?
Ni1 N1 C1 N2 -171.8(3) . . . . ?
Ni1 N4 N3 C1 12.0(4) . . . . ?
Ni1 N4 N3 C4 -157.5(2) . . . . ?
Ni1 N4 C6 C5 150.6(3) . . . . ?
Ni1 N11 N12 C16 177.9(2) . . . . ?
Ni1 N5 C9 C8 176.8(3) . . . . ?
O2 S1 C20 F2 178.1(3) . . . . ?
O2 S1 C20 F1 -61.5(3) . . . . ?
O2 S1 C20 F3 57.5(3) . . . . ?
N9 N10 C13 C14 -2.1(4) . . . . ?
N9 N10 C10 N7 -11.7(4) . . . . ?
N9 N10 C10 N8 172.6(3) . . . . ?
N9 C15 C14 C13 -1.4(4) . . . . ?
O1 S1 C20 F2 -60.7(3) . . . . ?
O1 S1 C20 F1 59.7(3) . . . . ?
O1 S1 C20 F3 178.7(2) . . . . ?
O3 S1 C20 F2 57.5(3) . . . . ?
O3 S1 C20 F1 177.9(3) . . . . ?
O3 S1 C20 F3 -63.1(3) . . . . ?
N4 N3 C1 N1 -15.6(4) . . . . ?
N4 N3 C1 N2 167.4(3) . . . . ?
N4 N3 C4 C5 -1.6(4) . . . . ?
N3 N4 C6 C5 -0.7(4) . . . . ?
N6 N5 C9 C8 0.0(4) . . . . ?
C18 N11 N12 C16 0.2(4) . . . . ?
O6 S2 C19 F5 -62.6(3) . . . . ?
O6 S2 C19 F4 178.0(3) . . . . ?
O6 S2 C19 F6 58.1(3) . . . . ?
N11 C18 C17 C16 -0.2(4) . . . . ?
N10 N9 C15 C14 0.2(4) . . . . ?
N10 C13 C14 C15 2.1(4) . . . . ?
C13 N10 C10 N7 158.2(4) . . . . ?
C13 N10 C10 N8 -17.4(5) . . . . ?
N5 N6 C7 C8 -0.2(4) . . . . ?
N5 C9 C8 C7 -0.1(5) . . . . ?
O5 S2 C19 F5 178.3(3) . . . . ?
O5 S2 C19 F4 58.8(3) . . . . ?
O5 S2 C19 F6 -61.1(3) . . . . ?
C10 N10 C13 C14 -172.5(3) . . . . ?
C9 C8 C7 N6 0.2(5) . . . . ?
C1 N3 C4 C5 -168.8(4) . . . . ?
C15 N9 N10 C13 1.1(4) . . . . ?
C15 N9 N10 C10 173.1(3) . . . . ?
C12 N8 C10 N7 133.0(4) . . . . ?
C12 N8 C10 N10 -52.2(4) . . . . ?
N12 C16 C17 C18 0.3(4) . . . . ?
C3 N2 C1 N1 147.5(4) . . . . ?
C3 N2 C1 N3 -36.1(5) . . . . ?
O4 S2 C19 F5 56.8(3) . . . . ?
O4 S2 C19 F4 -62.7(3) . . . . ?
O4 S2 C19 F6 177.4(3) . . . . ?
C11 N8 C10 N7 -15.4(6) . . . . ?
C11 N8 C10 N10 159.5(3) . . . . ?
C17 C18 N11 Ni1 -177.3(2) . . . . ?
C17 C18 N11 N12 0.0(4) . . . . ?
C17 C16 N12 N11 -0.3(4) . . . . ?
C7 N6 N5 Ni1 -177.0(2) . . . . ?
C7 N6 N5 C9 0.1(4) . . . . ?
C6 N4 N3 C1 170.9(3) . . . . ?
C6 N4 N3 C4 1.4(4) . . . . ?
C6 C5 C4 N3 1.1(4) . . . . ?
C4 N3 C1 N1 151.0(4) . . . . ?
C4 N3 C1 N2 -25.9(6) . . . . ?
C4 C5 C6 N4 -0.2(4) . . . . ?
C2 N2 C1 N1 -8.6(6) . . . . ?
C2 N2 C1 N3 167.9(3) . . . . ?

loop_
_twin_individual_id
_twin_individual_mass_fraction_refined
1 0.394(11)
2 0.606(11)
